data_4073218
loop_
_publ_author_name
'Evans, William J.'
'Montalvo, Elizabeth'
'Foster, Samuel E.'
'Harada, Kimberly A.'
'Ziller, Joseph W.'

_publ_section_title
;
 Reactivity of (C5Me5)2Sm(THF)2with Nitriles:&#x00A0; C&#x2212;C Bond
 Cleavage To Form Cyanide Complexes
;
_journal_issue 11
_journal_name_full Organometallics
_journal_page_first 2904
_journal_paper_doi 10.1021/om070176a
_journal_volume 26
_journal_year 2007
_chemical_formula_moiety '[(C5Me5)2Sm(NCCMe3)(-CN)]3'
_chemical_formula_sum 'C99 H141 N6 Sm3'
_chemical_formula_weight 1866.23
_chemical_name_systematic
; 
 ? 
;
_space_group_IT_number 176
_symmetry_cell_setting hexagonal
_symmetry_space_group_name_Hall '-P 6c'
_symmetry_space_group_name_H-M 'P 63/m'
_atom_sites_solution_hydrogens geom
_atom_sites_solution_primary direct
_atom_sites_solution_secondary difmap
_audit_creation_method SHELXTL
_cell_angle_alpha 90.00
_cell_angle_beta 90.00
_cell_angle_gamma 120.00
_cell_formula_units_Z 2
_cell_length_a 20.3157(8)
_cell_length_b 20.3157(8)
_cell_length_c 14.2464(9)
_cell_measurement_temperature 163(2)
_cell_volume 5092.1(4)
_computing_cell_refinement 'Bruker SMART/SAINT'
_computing_data_collection 'Bruker SMART'
_computing_data_reduction 'Bruker SAINT'
_computing_molecular_graphics 'Bruker SHELXTL'
_computing_publication_material 'Bruker SHELXTL'
_computing_structure_refinement 'Bruker SHELXTL'
_computing_structure_solution 'Bruker SHELXTL'
_diffrn_ambient_temperature 163(2)
_diffrn_measured_fraction_theta_full 1.000
_diffrn_measured_fraction_theta_max 1.000
_diffrn_measurement_device_type 'CCD area detector'
_diffrn_measurement_method 'phi and omega scans'
_diffrn_radiation_monochromator graphite
_diffrn_radiation_source 'normal-focus sealed tube'
_diffrn_radiation_type MoK\a
_diffrn_radiation_wavelength 0.71073
_diffrn_reflns_av_R_equivalents 0.1169
_diffrn_reflns_av_sigmaI/netI 0.0571
_diffrn_reflns_limit_h_max 20
_diffrn_reflns_limit_h_min -23
_diffrn_reflns_limit_k_max 23
_diffrn_reflns_limit_k_min -23
_diffrn_reflns_limit_l_max 16
_diffrn_reflns_limit_l_min -16
_diffrn_reflns_number 27257
_diffrn_reflns_theta_full 24.70
_diffrn_reflns_theta_max 24.70
_diffrn_reflns_theta_min 1.16
_diffrn_standards_decay_% '< 1.0'
_diffrn_standards_interval_count 'initial 50 frames recollected'
_diffrn_standards_number '50 frames'
_exptl_absorpt_coefficient_mu 1.750
_exptl_absorpt_correction_T_max 0.7211
_exptl_absorpt_correction_T_min 0.5561
_exptl_absorpt_correction_type multi-scan
_exptl_absorpt_process_details 'Bruker SADABS'
_exptl_crystal_colour yellow
_exptl_crystal_density_diffrn 1.217
_exptl_crystal_density_meas ?
_exptl_crystal_density_method 'not measured'
_exptl_crystal_description irregular
_exptl_crystal_F_000 1926
_exptl_crystal_size_max 0.38
_exptl_crystal_size_mid 0.26
_exptl_crystal_size_min 0.20
_refine_diff_density_max 2.466
_refine_diff_density_min -0.974
_refine_diff_density_rms 0.242
_refine_ls_extinction_coef 0.0022(4)
_refine_ls_extinction_expression Fc^*^=kFc[1+0.001xFc^2^\l^3^/sin(2\q)]^-1/4^
_refine_ls_extinction_method SHELXTL
_refine_ls_goodness_of_fit_ref 1.164
_refine_ls_hydrogen_treatment constr
_refine_ls_matrix_type full
_refine_ls_number_parameters 158
_refine_ls_number_reflns 3030
_refine_ls_number_restraints 4
_refine_ls_restrained_S_all 1.163
_refine_ls_R_factor_all 0.0939
_refine_ls_R_factor_gt 0.0651
_refine_ls_shift/su_max 0.002
_refine_ls_shift/su_mean 0.000
_refine_ls_structure_factor_coef Fsqd
_refine_ls_weighting_details 'calc w=1/[\s^2^(Fo^2^)+(0.1072P)^2^+17.7057P] where P=(Fo^2^+2Fc^2^)/3'
_refine_ls_weighting_scheme calc
_refine_ls_wR_factor_gt 0.1781
_refine_ls_wR_factor_ref 0.2046
_reflns_number_gt 2241
_reflns_number_total 3030
_reflns_threshold_expression >2sigma(I)
_cod_data_source_file om070176a-file001.cif
_cod_data_source_block kh1
_cod_depositor_comments
;
The following automatic conversions were performed:

'_symmetry_cell_setting' value 'Hexagonal' changed to 'hexagonal'
according to /home/saulius/struct/CIF-dictionaries/cif_core.dic
dictionary named 'cif_core.dic' version 2.4.1 from 2010-06-29.

Automatic conversion script
Id: cif_fix_values 1715 2011-07-08 13:25:40Z adriana 

The following automatic conversions were performed:

'_exptl_crystal_density_meas' value 'none' was changed to '?' - the
value is perceived as not measured.

Automatic conversion script
Id: cif_fix_values 3008 2015-01-20 13:52:24Z robertas 
;
_cod_original_sg_symbol_H-M P6(3)/m
_cod_database_code 4073218

loop_
_symmetry_equiv_pos_as_xyz
'x, y, z'
'-y, x-y, z'
'-x+y, -x, z'
'-x, -y, z+1/2'
'y, -x+y, z+1/2'
'x-y, x, z+1/2'
'-x, -y, -z'
'y, -x+y, -z'
'x-y, x, -z'
'x, y, -z-1/2'
'-y, x-y, -z-1/2'
'-x+y, -x, -z-1/2'

loop_
_atom_site_label
_atom_site_type_symbol
_atom_site_fract_x
_atom_site_fract_y
_atom_site_fract_z
_atom_site_U_iso_or_equiv
_atom_site_adp_type
_atom_site_occupancy
_atom_site_symmetry_multiplicity
_atom_site_calc_flag
_atom_site_refinement_flags
_atom_site_disorder_assembly
_atom_site_disorder_group
Sm1 Sm 0.45978(3) 0.24885(4) 0.2500 0.0355(3) Uani 1 2 d S . .
N1 N 0.4326(6) 0.3589(6) 0.2500 0.048(3) Uani 1 2 d S . .
N2 N 0.6481(7) 0.4331(7) 0.2500 0.052(3) Uani 1 2 d S . .
C1 C 0.4375(5) 0.2722(5) 0.4334(6) 0.046(2) Uani 1 1 d . . .
C2 C 0.4731(5) 0.2264(5) 0.4359(7) 0.045(2) Uani 1 1 d . . .
C3 C 0.4187(6) 0.1524(5) 0.4011(7) 0.052(2) Uani 1 1 d . . .
C4 C 0.3512(5) 0.1548(6) 0.3812(7) 0.059(3) Uani 1 1 d . . .
C5 C 0.3621(5) 0.2261(6) 0.3990(7) 0.054(3) Uani 1 1 d . . .
C6 C 0.4732(6) 0.3528(6) 0.4691(8) 0.062(3) Uani 1 1 d . . .
H6A H 0.5257 0.3702 0.4885 0.093 Uiso 1 1 calc R . .
H6B H 0.4442 0.3547 0.5229 0.093 Uiso 1 1 calc R . .
H6C H 0.4731 0.3858 0.4191 0.093 Uiso 1 1 calc R . .
C7 C 0.5502(5) 0.2497(6) 0.4744(7) 0.052(2) Uani 1 1 d . . .
H7A H 0.5753 0.3033 0.4930 0.078 Uiso 1 1 calc R . .
H7B H 0.5806 0.2428 0.4262 0.078 Uiso 1 1 calc R . .
H7C H 0.5451 0.2183 0.5292 0.078 Uiso 1 1 calc R . .
C8 C 0.4312(7) 0.0856(6) 0.3978(8) 0.068(3) Uani 1 1 d . . .
H8A H 0.4837 0.1019 0.4161 0.103 Uiso 1 1 calc R . .
H8B H 0.4221 0.0650 0.3339 0.103 Uiso 1 1 calc R . .
H8C H 0.3961 0.0463 0.4412 0.103 Uiso 1 1 calc R . .
C9 C 0.2737(7) 0.0821(8) 0.3632(9) 0.102(5) Uani 1 1 d . . .
H9A H 0.2817 0.0390 0.3521 0.153 Uiso 1 1 calc R . .
H9B H 0.2495 0.0898 0.3080 0.153 Uiso 1 1 calc R . .
H9C H 0.2408 0.0715 0.4180 0.153 Uiso 1 1 calc R . .
C10 C 0.3026(6) 0.2482(8) 0.3952(9) 0.080(4) Uani 1 1 d . . .
H10A H 0.3251 0.3021 0.4111 0.121 Uiso 1 1 calc R . .
H10B H 0.2622 0.2175 0.4401 0.121 Uiso 1 1 calc R . .
H10C H 0.2812 0.2395 0.3317 0.121 Uiso 1 1 calc R . .
C11 C 0.4204(7) 0.4095(8) 0.2500 0.046(3) Uani 1 2 d S A .
C12 C 0.4061(7) 0.4729(7) 0.2500 0.054(4) Uani 1 2 d SD . .
C13 C 0.3217(9) 0.441(4) 0.2500 0.19(3) Uiso 0.50 2 d SPD A 1
H13A H 0.3107 0.4829 0.2500 0.289 Uiso 0.50 2 calc SPR A 1
H13B H 0.2996 0.4098 0.3062 0.289 Uiso 0.25 1 calc PR A 1
H13C H 0.2996 0.4098 0.1938 0.289 Uiso 0.25 1 calc PR A 1
C14 C 0.4491(15) 0.5249(15) 0.3298(15) 0.100(9) Uiso 0.50 1 d PD A 1
H14A H 0.4399 0.5679 0.3306 0.150 Uiso 0.50 1 calc PR A 1
H14B H 0.5036 0.5438 0.3217 0.150 Uiso 0.50 1 calc PR A 1
H14C H 0.4320 0.4971 0.3892 0.150 Uiso 0.50 1 calc PR A 1
C15 C 0.4812(18) 0.545(2) 0.2500 0.15(2) Uiso 0.50 2 d SPD A 2
H15A H 0.4727 0.5888 0.2500 0.232 Uiso 0.50 2 calc SPR A 2
H15B H 0.5100 0.5473 0.1938 0.232 Uiso 0.25 1 calc PR A 2
H15C H 0.5100 0.5473 0.3062 0.232 Uiso 0.25 1 calc PR A 2
C16 C 0.3712(16) 0.4780(16) 0.3405(11) 0.094(8) Uiso 0.50 1 d PD A 2
H16A H 0.3622 0.5210 0.3379 0.141 Uiso 0.50 1 calc PR A 2
H16B H 0.4058 0.4853 0.3926 0.141 Uiso 0.50 1 calc PR A 2
H16C H 0.3228 0.4309 0.3504 0.141 Uiso 0.50 1 calc PR A 2
C17 C 0.5880(7) 0.3777(6) 0.2500 0.034(3) Uani 1 2 d S . .
C18 C 0.1366(9) -0.1281(9) 0.2985(11) 0.109(5) Uiso 1 1 d . . .
C19 C 0.1915(11) -0.1373(10) 0.3441(15) 0.131(6) Uiso 1 1 d . . .
H19 H 0.1915 -0.1407 0.4106 0.157 Uiso 1 1 calc R . .
C20 C 0.2447(10) -0.1414(10) 0.2935(14) 0.134(6) Uiso 1 1 d . . .
H20 H 0.2841 -0.1444 0.3255 0.160 Uiso 1 1 calc R . .
C21 C 0.100(2) -0.110(2) 0.354(4) 0.152(17) Uiso 0.50 1 d P . .
H21A H 0.0620 -0.1039 0.3192 0.228 Uiso 0.50 1 calc PR . .
H21B H 0.1348 -0.0626 0.3860 0.228 Uiso 0.50 1 calc PR . .
H21C H 0.0742 -0.1507 0.4010 0.228 Uiso 0.50 1 calc PR . .

loop_
_atom_site_aniso_label
_atom_site_aniso_U_11
_atom_site_aniso_U_22
_atom_site_aniso_U_33
_atom_site_aniso_U_23
_atom_site_aniso_U_13
_atom_site_aniso_U_12
Sm1 0.0309(4) 0.0370(4) 0.0363(4) 0.000 0.000 0.0154(3)
N1 0.042(6) 0.053(7) 0.049(7) 0.000 0.000 0.023(6)
N2 0.062(8) 0.060(8) 0.051(7) 0.000 0.000 0.042(7)
C1 0.044(5) 0.059(6) 0.036(5) 0.003(4) 0.008(4) 0.027(5)
C2 0.049(5) 0.044(5) 0.036(5) 0.009(4) 0.011(4) 0.020(4)
C3 0.056(6) 0.041(5) 0.046(6) 0.009(4) 0.005(5) 0.014(4)
C4 0.040(5) 0.066(7) 0.047(6) 0.009(5) 0.003(5) 0.007(5)
C5 0.046(6) 0.075(7) 0.042(6) 0.012(5) 0.011(4) 0.032(5)
C6 0.071(7) 0.077(7) 0.047(6) -0.002(5) 0.004(5) 0.044(6)
C7 0.054(6) 0.056(6) 0.039(5) 0.003(4) -0.002(4) 0.022(5)
C8 0.082(8) 0.047(6) 0.059(7) 0.008(5) 0.002(6) 0.019(6)
C9 0.056(7) 0.110(11) 0.071(8) 0.041(8) -0.002(6) -0.009(7)
C10 0.058(7) 0.117(10) 0.073(8) 0.032(8) 0.023(6) 0.048(7)
C11 0.040(7) 0.059(9) 0.044(7) 0.000 0.000 0.029(7)
C12 0.047(8) 0.042(7) 0.080(11) 0.000 0.000 0.029(7)
C17 0.036(7) 0.026(6) 0.037(7) 0.000 0.000 0.014(5)

loop_
_atom_type_symbol
_atom_type_description
_atom_type_scat_dispersion_real
_atom_type_scat_dispersion_imag
_atom_type_scat_source
C C 0.0033 0.0016 'International Tables Vol C Tables 4.2.6.8 and 6.1.1.4'
H H 0.0000 0.0000 'International Tables Vol C Tables 4.2.6.8 and 6.1.1.4'
N N 0.0061 0.0033 'International Tables Vol C Tables 4.2.6.8 and 6.1.1.4'
Sm Sm -0.1638 3.4418 'International Tables Vol C Tables 4.2.6.8 and 6.1.1.4'

loop_
_geom_angle_atom_site_label_1
_geom_angle_atom_site_label_2
_geom_angle_atom_site_label_3
_geom_angle
_geom_angle_site_symmetry_1
_geom_angle_site_symmetry_3
Cnt Sm1 N1 93.9 . .
Cnt Sm1 N2 99.8 . 2_655
Cnt Sm1 C17 112.6 . .
Cnt Sm1 Cnt 134.2 . 10_556
N1 Sm1 N2 144.1(4) . 2_655
N1 Sm1 C17 70.5(3) . .
N2 Sm1 C17 73.6(3) 2_655 .
N1 Sm1 C2 103.3(2) . 10_556
N2 Sm1 C2 77.8(2) 2_655 10_556
C17 Sm1 C2 92.02(19) . 10_556
N1 Sm1 C2 103.3(2) . .
N2 Sm1 C2 77.8(2) 2_655 .
C17 Sm1 C2 92.02(19) . .
C2 Sm1 C2 153.0(4) 10_556 .
N1 Sm1 C1 73.8(2) . .
N2 Sm1 C1 106.3(2) 2_655 .
C17 Sm1 C1 89.7(2) . .
C2 Sm1 C1 175.9(3) 10_556 .
C2 Sm1 C1 30.5(3) . .
N1 Sm1 C1 73.8(2) . 10_556
N2 Sm1 C1 106.3(2) 2_655 10_556
C17 Sm1 C1 89.7(2) . 10_556
C2 Sm1 C1 30.5(3) 10_556 10_556
C2 Sm1 C1 175.9(3) . 10_556
C1 Sm1 C1 145.8(4) . 10_556
N1 Sm1 C3 120.1(2) . 10_556
N2 Sm1 C3 78.9(3) 2_655 10_556
C17 Sm1 C3 120.7(2) . 10_556
C2 Sm1 C3 30.5(3) 10_556 10_556
C2 Sm1 C3 131.6(3) . 10_556
C1 Sm1 C3 148.9(3) . 10_556
C1 Sm1 C3 50.0(3) 10_556 10_556
N1 Sm1 C3 120.1(2) . .
N2 Sm1 C3 78.9(3) 2_655 .
C17 Sm1 C3 120.7(2) . .
C2 Sm1 C3 131.6(3) 10_556 .
C2 Sm1 C3 30.5(3) . .
C1 Sm1 C3 50.0(3) . .
C1 Sm1 C3 148.9(3) 10_556 .
C3 Sm1 C3 103.3(4) 10_556 .
N1 Sm1 C5 72.4(3) . 10_556
N2 Sm1 C5 125.5(2) 2_655 10_556
C17 Sm1 C5 115.9(3) . 10_556
C2 Sm1 C5 49.6(3) 10_556 10_556
C2 Sm1 C5 146.8(3) . 10_556
C1 Sm1 C5 126.3(3) . 10_556
C1 Sm1 C5 29.9(3) 10_556 10_556
C3 Sm1 C5 49.1(3) 10_556 10_556
C3 Sm1 C5 122.9(3) . 10_556
N1 Sm1 C5 72.4(3) . .
N2 Sm1 C5 125.5(2) 2_655 .
C17 Sm1 C5 115.9(3) . .
C2 Sm1 C5 146.8(3) 10_556 .
C2 Sm1 C5 49.6(3) . .
C1 Sm1 C5 29.9(3) . .
C1 Sm1 C5 126.3(3) 10_556 .
C3 Sm1 C5 122.9(3) 10_556 .
C3 Sm1 C5 49.1(3) . .
C5 Sm1 C5 99.5(4) 10_556 .
N1 Sm1 C4 99.0(3) . .
N2 Sm1 C4 107.4(3) 2_655 .
C17 Sm1 C4 137.5(2) . .
C2 Sm1 C4 130.3(3) 10_556 .
C2 Sm1 C4 49.1(3) . .
C1 Sm1 C4 48.4(3) . .
C1 Sm1 C4 128.0(3) 10_556 .
C3 Sm1 C4 100.5(3) 10_556 .
C3 Sm1 C4 29.8(3) . .
C5 Sm1 C4 98.3(3) 10_556 .
C5 Sm1 C4 28.6(3) . .
C11 N1 Sm1 179.7(10) . .
C17 N2 Sm1 170.7(9) . 3_665
C5 C1 C2 107.8(8) . .
C5 C1 C6 127.3(9) . .
C2 C1 C6 124.7(8) . .
C5 C1 Sm1 76.9(5) . .
C2 C1 Sm1 74.3(5) . .
C6 C1 Sm1 118.6(6) . .
C1 C2 C3 107.2(8) . .
C1 C2 C7 126.2(8) . .
C3 C2 C7 126.4(9) . .
C1 C2 Sm1 75.2(5) . .
C3 C2 Sm1 75.6(5) . .
C7 C2 Sm1 118.7(6) . .
C4 C3 C2 106.5(9) . .
C4 C3 C8 128.7(9) . .
C2 C3 C8 124.5(9) . .
C4 C3 Sm1 77.0(5) . .
C2 C3 Sm1 73.9(5) . .
C8 C3 Sm1 119.5(7) . .
C5 C4 C3 110.4(9) . .
C5 C4 C9 125.8(11) . .
C3 C4 C9 122.6(11) . .
C5 C4 Sm1 75.3(5) . .
C3 C4 Sm1 73.3(5) . .
C9 C4 Sm1 128.3(7) . .
C4 C5 C1 108.1(9) . .
C4 C5 C10 125.7(10) . .
C1 C5 C10 125.7(10) . .
C4 C5 Sm1 76.1(6) . .
C1 C5 Sm1 73.2(5) . .
C10 C5 Sm1 122.9(7) . .
N1 C11 C12 179.5(14) . .
C11 C12 C16 111.8(12) . 10_556
C11 C12 C16 111.8(12) . .
C16 C12 C16 119(2) 10_556 .
C11 C12 C13 108(3) . .
C16 C12 C13 63.4(14) 10_556 .
C16 C12 C13 63.4(14) . .
C11 C12 C15 108(3) . .
C16 C12 C15 102.5(17) 10_556 .
C16 C12 C15 102.5(17) . .
C13 C12 C15 144(4) . .
C11 C12 C14 108.6(14) . 10_556
C16 C12 C14 55.2(15) 10_556 10_556
C16 C12 C14 137.1(19) . 10_556
C13 C12 C14 116(2) . 10_556
C15 C12 C14 50.2(13) . 10_556
C11 C12 C14 108.6(14) . .
C16 C12 C14 137.1(19) 10_556 .
C16 C12 C14 55.2(15) . .
C13 C12 C14 116(2) . .
C15 C12 C14 50.2(13) . .
C14 C12 C14 99(3) 10_556 .
N2 C17 Sm1 175.7(10) . .
C21 C18 C19 112(3) . .
C21 C18 C18 129(2) . 10_556
C19 C18 C18 118.0(11) . 10_556
C20 C19 C18 119(2) . .
C20 C20 C19 122.7(13) 10_556 .

loop_
_geom_bond_atom_site_label_1
_geom_bond_atom_site_label_2
_geom_bond_distance
_geom_bond_site_symmetry_2
Sm1 Cnt 2.477 .
Sm1 N1 2.558(12) .
Sm1 N2 2.589(13) 2_655
Sm1 C17 2.612(12) .
Sm1 C2 2.723(9) 10_556
Sm1 C2 2.723(9) .
Sm1 C1 2.734(9) .
Sm1 C1 2.734(9) 10_556
Sm1 C3 2.745(9) 10_556
Sm1 C3 2.745(9) .
Sm1 C5 2.782(9) 10_556
Sm1 C5 2.782(9) .
Sm1 C4 2.792(9) .
N1 C11 1.171(16) .
N2 C17 1.175(16) .
N2 Sm1 2.589(13) 3_665
C1 C5 1.424(13) .
C1 C2 1.437(14) .
C1 C6 1.508(14) .
C2 C3 1.437(13) .
C2 C7 1.496(13) .
C3 C4 1.423(14) .
C3 C8 1.502(14) .
C4 C5 1.376(15) .
C4 C9 1.550(15) .
C5 C10 1.487(14) .
C11 C12 1.455(18) .
C12 C16 1.4999(10) 10_556
C12 C16 1.4999(10) .
C12 C13 1.5000(10) .
C12 C15 1.5001(10) .
C12 C14 1.5001(10) 10_556
C12 C14 1.5001(10) .
C18 C21 1.26(4) .
C18 C19 1.38(2) .
C18 C18 1.38(3) 10_556
C19 C20 1.33(2) .
C20 C20 1.24(4) 10_556
